data_4301300
loop_
_publ_author_name
'Nathan J. Silvernail'
'Marilyn M. Olmstead'
'Bruce C. Noll'

_publ_contact_author_address
;University of Notre Dame
Department of Chemistry and Biochemistry
251 Nieuwland Science Hall
Notre Dame, IN 46556-5670
;
_publ_contact_author_email W.R.Scheidt.1@nd.edu
_publ_contact_author_fax 1(574)6316652
_publ_contact_author_name 'Professor W. Robert Scheidt'
_publ_contact_author_phone 1(574)6315939
_publ_section_title
;
Tetragonal to Triclinic-A Phase Change for [Fe(TPP)(NO)]
;
_journal_name_full 'Inorganic Chemistry'
_journal_page_first 971
_journal_page_last 977
_journal_paper_doi 10.1021/ic801617q
_journal_volume 48
_journal_year 2009
_chemical_compound_source synthesized
_chemical_formula_moiety 'C44 H28 Fe N5 O'
_chemical_formula_sum 'C44 H28 Fe N5 O'
_chemical_formula_weight 698.56
_chemical_name_common '[Fe(TPP)(NO)]'
_space_group_IT_number 2
_symmetry_cell_setting triclinic
_symmetry_Int_Tables_number 2
_symmetry_space_group_name_Hall '-P 1'
_symmetry_space_group_name_H-M 'P -1'
_atom_sites_solution_hydrogens geom
_atom_sites_solution_primary direct
_atom_sites_solution_secondary difmap
_audit_creation_method SHELXL-97
_cell_angle_alpha 82.304(4)
_cell_angle_beta 65.802(4)
_cell_angle_gamma 69.546(4)
_cell_formula_units_Z 1
_cell_length_a 9.7201(7)
_cell_length_b 9.9105(6)
_cell_length_c 10.3715(6)
_cell_measurement_reflns_used 9963
_cell_measurement_temperature 128(2)
_cell_measurement_theta_max 34.1300
_cell_measurement_theta_min 2.4311
_cell_volume 853.81(10)
_computing_cell_refinement 'APEX2/SAINT (Bruker, 2007)'
_computing_data_collection 'APEX2 (Bruker, 2007)'
_computing_data_reduction 'SAINT/XPREP (Bruker, 2007; Sheldrick, 2003)'
_computing_molecular_graphics 'XP (Sheldrick, 1998)'
_computing_publication_material 'XCIF (Sheldrick, 2001)/enCIFer (CCDC, 2005)'
_computing_structure_refinement 'XL (Sheldrick, 2001)'
_computing_structure_solution 'XS (Sheldrick, 2001)'
_diffrn_ambient_temperature 100(2)
_diffrn_detector_area_resol_mean 8.33
_diffrn_measured_fraction_theta_full 0.890
_diffrn_measured_fraction_theta_max 0.890
_diffrn_measurement_device_type 'Bruker x8-Apex II CCD diffractometer'
_diffrn_measurement_method '\f and \w scans'
_diffrn_radiation_monochromator graphite
_diffrn_radiation_probe x-ray
_diffrn_radiation_type MoK\a
_diffrn_radiation_wavelength 0.71073
_diffrn_reflns_av_R_equivalents 0.0000
_diffrn_reflns_av_sigmaI/netI 0.0603
_diffrn_reflns_limit_h_max 15
_diffrn_reflns_limit_h_min -13
_diffrn_reflns_limit_k_max 15
_diffrn_reflns_limit_k_min -15
_diffrn_reflns_limit_l_max 16
_diffrn_reflns_limit_l_min 0
_diffrn_reflns_number 6741
_diffrn_reflns_theta_full 34.57
_diffrn_reflns_theta_max 34.57
_diffrn_reflns_theta_min 2.15
_diffrn_source 'fine-focus sealed tube'
_diffrn_source_type 'Siemens KFFMO2K-90'
_exptl_absorpt_coefficient_mu 0.485
_exptl_absorpt_correction_T_max 0.90
_exptl_absorpt_correction_T_min 0.86
_exptl_absorpt_correction_type multi-scan
_exptl_absorpt_process_details 'Sheldrick, G. M. (2007) SADABS. University of G\"ottingen, Germany.'
_exptl_crystal_colour 'dark red'
_exptl_crystal_density_diffrn 1.359
_exptl_crystal_density_method 'not measured'
_exptl_crystal_description octahedron
_exptl_crystal_F_000 361
_exptl_crystal_size_max 0.28
_exptl_crystal_size_mid 0.28
_exptl_crystal_size_min 0.28
_refine_diff_density_max 0.972
_refine_diff_density_min -0.458
_refine_diff_density_rms 0.110
_refine_ls_extinction_method none
_refine_ls_goodness_of_fit_ref 1.050
_refine_ls_hydrogen_treatment refall
_refine_ls_matrix_type full
_refine_ls_number_parameters 247
_refine_ls_number_reflns 6741
_refine_ls_number_restraints 0
_refine_ls_restrained_S_all 1.050
_refine_ls_R_factor_all 0.1118
_refine_ls_R_factor_gt 0.0638
_refine_ls_shift/su_max 0.000
_refine_ls_shift/su_mean 0.000
_refine_ls_structure_factor_coef Fsqd
_refine_ls_weighting_details 'calc w=1/[\s^2^(Fo^2^)+(0.0930P)^2^+0.2239P] where P=(Fo^2^+2Fc^2^)/3'
_refine_ls_weighting_scheme calc
_refine_ls_wR_factor_gt 0.1543
_refine_ls_wR_factor_ref 0.1806
_reflns_number_gt 4480
_reflns_number_total 6741
_reflns_threshold_expression >2sigma(I)
_cod_data_source_file ic801617q_si_002_05.cif
_cod_data_source_block 100_cryst_4
_cod_original_cell_volume 853.81(9)
_cod_database_code 4301300

loop_
_symmetry_equiv_pos_as_xyz
'x, y, z'
'-x, -y, -z'

loop_
_atom_site_label
_atom_site_type_symbol
_atom_site_fract_x
_atom_site_fract_y
_atom_site_fract_z
_atom_site_U_iso_or_equiv
_atom_site_adp_type
_atom_site_occupancy
_atom_site_symmetry_multiplicity
_atom_site_calc_flag
_atom_site_refinement_flags
_atom_site_disorder_assembly
_atom_site_disorder_group
Fe1 Fe -0.0205(2) 0.4985(3) 0.9982(3) 0.0166(2) Uani 0.50 1 d P . .
N1 N 0.0362(3) 0.3189(2) 1.10761(19) 0.0176(3) Uani 1 1 d . . .
N2 N 0.1431(2) 0.3907(2) 0.82052(19) 0.0186(4) Uani 1 1 d . . .
N3 N -0.1906(4) 0.4897(4) 0.9906(4) 0.0208(7) Uani 0.50 1 d P . .
O1 O -0.3201(4) 0.5556(5) 1.0025(5) 0.0332(9) Uani 0.50 1 d P . .
C(A1 C -0.0271(3) 0.3022(2) 1.2526(2) 0.0191(4) Uani 1 1 d . . .
C(B1 C 0.0289(3) 0.1535(2) 1.2885(2) 0.0232(4) Uani 1 1 d . . .
H(B1 H 0.0019 0.1144 1.3809 0.028 Uiso 1 1 calc R . .
C(B2 C 0.1267(3) 0.0802(3) 1.1669(2) 0.0224(4) Uani 1 1 d . . .
H(B2 H 0.1828 -0.0203 1.1571 0.027 Uiso 1 1 calc R . .
C(A2 C 0.1307(3) 0.1824(2) 1.0541(2) 0.0183(4) Uani 1 1 d . . .
C(M1 C 0.2192(3) 0.1448(2) 0.9121(2) 0.0188(4) Uani 1 1 d . . .
C(A3 C 0.2215(3) 0.2451(3) 0.8039(2) 0.0198(4) Uani 1 1 d . . .
C(B3 C 0.3103(3) 0.2059(3) 0.6561(2) 0.0227(4) Uani 1 1 d . . .
H(B3 H 0.3723 0.1118 0.6177 0.027 Uiso 1 1 calc R . .
C(B4 C 0.2872(3) 0.3305(3) 0.5833(2) 0.0235(5) Uani 1 1 d . . .
H(B4 H 0.3312 0.3402 0.4835 0.028 Uiso 1 1 calc R . .
C(A4 C 0.1841(3) 0.4445(2) 0.6848(2) 0.0193(4) Uani 1 1 d . . .
C(M2 C 0.1308(3) 0.5888(2) 0.6495(2) 0.0186(4) Uani 1 1 d . . .
C10 C 0.3166(3) -0.0085(2) 0.8726(2) 0.0187(4) Uani 1 1 d . . .
C11 C 0.4770(3) -0.0572(3) 0.8489(3) 0.0297(6) Uani 1 1 d . . .
H11 H 0.5252 0.0079 0.8569 0.036 Uiso 1 1 calc R . .
C12 C 0.5680(3) -0.2003(3) 0.8133(3) 0.0325(6) Uani 1 1 d . . .
H12 H 0.6779 -0.2324 0.7978 0.039 Uiso 1 1 calc R . .
C13 C 0.5005(4) -0.2961(2) 0.8005(2) 0.0259(5) Uani 1 1 d . . .
H13 H 0.5629 -0.3941 0.7762 0.031 Uiso 1 1 calc R . .
C14 C 0.3407(4) -0.2480(3) 0.8234(4) 0.0360(6) Uani 1 1 d . . .
H14 H 0.2931 -0.3131 0.8139 0.043 Uiso 1 1 calc R . .
C15 C 0.2493(4) -0.1054(3) 0.8601(4) 0.0335(6) Uani 1 1 d . . .
H15 H 0.1392 -0.0739 0.8768 0.040 Uiso 1 1 calc R . .
C20 C 0.1917(3) 0.6275(2) 0.4957(2) 0.0199(4) Uani 1 1 d . . .
C21 C 0.3392(3) 0.6466(3) 0.4317(3) 0.0276(5) Uani 1 1 d . . .
H21 H 0.4019 0.6356 0.4849 0.033 Uiso 1 1 calc R . .
C22 C 0.3961(3) 0.6821(3) 0.2892(3) 0.0294(6) Uani 1 1 d . . .
H22 H 0.4975 0.6953 0.2456 0.035 Uiso 1 1 calc R . .
C23 C 0.3062(3) 0.6979(3) 0.2114(2) 0.0264(5) Uani 1 1 d . . .
H23 H 0.3464 0.7202 0.1138 0.032 Uiso 1 1 calc R . .
C24 C 0.1577(4) 0.6816(3) 0.2752(3) 0.0330(6) Uani 1 1 d . . .
H24 H 0.0944 0.6945 0.2220 0.040 Uiso 1 1 calc R . .
C25 C 0.1006(3) 0.6461(3) 0.4176(3) 0.0295(6) Uani 1 1 d . . .
H25 H -0.0017 0.6345 0.4614 0.035 Uiso 1 1 calc R . .

loop_
_atom_site_aniso_label
_atom_site_aniso_U_11
_atom_site_aniso_U_22
_atom_site_aniso_U_33
_atom_site_aniso_U_23
_atom_site_aniso_U_13
_atom_site_aniso_U_12
Fe1 0.0193(9) 0.0174(3) 0.0122(3) 0.0030(2) -0.0065(6) -0.0054(7)
N1 0.0192(9) 0.0171(8) 0.0128(7) 0.0025(6) -0.0053(7) -0.0036(7)
N2 0.0201(10) 0.0194(8) 0.0123(8) 0.0040(6) -0.0051(7) -0.0046(8)
N3 0.0226(17) 0.024(2) 0.0151(16) 0.0040(14) -0.0070(15) -0.0086(15)
O1 0.0235(18) 0.039(2) 0.035(2) 0.0023(17) -0.0148(17) -0.0041(16)
C(A1 0.0220(11) 0.0197(10) 0.0143(9) 0.0042(7) -0.0071(9) -0.0067(9)
C(B1 0.0263(12) 0.0198(10) 0.0179(10) 0.0050(8) -0.0073(9) -0.0045(9)
C(B2 0.0249(12) 0.0197(10) 0.0180(10) 0.0029(8) -0.0077(9) -0.0038(9)
C(A2 0.0189(11) 0.0178(9) 0.0151(9) 0.0028(7) -0.0065(8) -0.0034(8)
C(M1 0.0187(10) 0.0189(9) 0.0181(9) 0.0035(7) -0.0088(9) -0.0047(8)
C(A3 0.0201(11) 0.0206(10) 0.0170(9) 0.0018(8) -0.0075(9) -0.0050(9)
C(B3 0.0257(12) 0.0202(10) 0.0170(9) 0.0018(8) -0.0063(9) -0.0044(9)
C(B4 0.0258(12) 0.0234(11) 0.0146(9) 0.0007(8) -0.0062(9) -0.0025(10)
C(A4 0.0213(11) 0.0222(10) 0.0130(9) 0.0023(7) -0.0067(8) -0.0063(9)
C(M2 0.0193(10) 0.0216(10) 0.0133(8) 0.0045(7) -0.0068(8) -0.0059(8)
C10 0.0207(11) 0.0171(9) 0.0167(9) 0.0012(7) -0.0065(8) -0.0056(8)
C11 0.0249(12) 0.0195(11) 0.0469(16) -0.0062(11) -0.0165(12) -0.0043(10)
C12 0.0257(13) 0.0228(12) 0.0456(17) -0.0056(11) -0.0152(12) -0.0003(10)
C13 0.0361(14) 0.0175(9) 0.0176(9) -0.0022(7) -0.0068(10) -0.0049(10)
C14 0.0407(16) 0.0270(14) 0.0459(17) -0.0054(12) -0.0170(14) -0.0154(12)
C15 0.0231(12) 0.0305(14) 0.0485(17) -0.0055(12) -0.0125(12) -0.0103(11)
C20 0.0258(12) 0.0179(9) 0.0131(8) 0.0023(7) -0.0070(8) -0.0054(9)
C21 0.0245(12) 0.0397(15) 0.0186(11) 0.0054(10) -0.0084(9) -0.0124(11)
C22 0.0282(12) 0.0347(14) 0.0208(11) 0.0046(10) -0.0043(10) -0.0130(11)
C23 0.0387(14) 0.0190(10) 0.0134(9) 0.0043(7) -0.0054(10) -0.0073(10)
C24 0.0445(16) 0.0391(15) 0.0231(12) 0.0084(11) -0.0210(12) -0.0161(13)
C25 0.0316(13) 0.0408(15) 0.0238(12) 0.0106(11) -0.0154(11) -0.0190(12)

loop_
_atom_type_symbol
_atom_type_description
_atom_type_scat_dispersion_real
_atom_type_scat_dispersion_imag
_atom_type_scat_source
C C 0.0033 0.0016 'International Tables Vol C Tables 4.2.6.8 and 6.1.1.4'
H H 0.0000 0.0000 'International Tables Vol C Tables 4.2.6.8 and 6.1.1.4'
N N 0.0061 0.0033 'International Tables Vol C Tables 4.2.6.8 and 6.1.1.4'
O O 0.0106 0.0060 'International Tables Vol C Tables 4.2.6.8 and 6.1.1.4'
Fe Fe 0.3463 0.8444 'International Tables Vol C Tables 4.2.6.8 and 6.1.1.4'

loop_
_geom_angle_atom_site_label_1
_geom_angle_atom_site_label_2
_geom_angle_atom_site_label_3
_geom_angle
_geom_angle_site_symmetry_1
_geom_angle_site_symmetry_3
_geom_angle_publ_flag
Fe1 Fe1 N3 177.7(9) 2_567 . ?
Fe1 Fe1 N1 88.2(8) 2_567 2_567 ?
N3 Fe1 N1 91.98(18) . 2_567 ?
Fe1 Fe1 N2 85.3(8) 2_567 2_567 ?
N3 Fe1 N2 92.37(19) . 2_567 ?
N1 Fe1 N2 89.91(15) 2_567 2_567 ?
Fe1 Fe1 N2 82.4(7) 2_567 . ?
N3 Fe1 N2 99.92(19) . . ?
N1 Fe1 N2 89.70(15) 2_567 . ?
N2 Fe1 N2 167.72(5) 2_567 . ?
Fe1 Fe1 N1 79.6(8) 2_567 . ?
N3 Fe1 N1 100.27(19) . . ?
N1 Fe1 N1 167.74(5) 2_567 . ?
N2 Fe1 N1 89.10(14) 2_567 . ?
N2 Fe1 N1 88.69(14) . . ?
Fe1 Fe1 N3 1.9(7) 2_567 2_567 ?
N3 Fe1 N3 179.54(18) . 2_567 ?
N1 Fe1 N3 88.05(15) 2_567 2_567 ?
N2 Fe1 N3 87.17(15) 2_567 2_567 ?
N2 Fe1 N3 80.55(14) . 2_567 ?
N1 Fe1 N3 79.70(14) . 2_567 ?
C(A2 N1 C(A1 104.99(18) . . ?
C(A2 N1 Fe1 126.99(17) . 2_567 ?
C(A1 N1 Fe1 127.47(18) . 2_567 ?
C(A2 N1 Fe1 127.35(17) . . ?
C(A1 N1 Fe1 127.21(17) . . ?
Fe1 N1 Fe1 12.26(5) 2_567 . ?
C(A3 N2 C(A4 105.00(18) . . ?
C(A3 N2 Fe1 126.90(16) . 2_567 ?
C(A4 N2 Fe1 127.68(18) . 2_567 ?
C(A3 N2 Fe1 127.63(16) . . ?
C(A4 N2 Fe1 126.79(18) . . ?
Fe1 N2 Fe1 12.28(5) 2_567 . ?
O1 N3 Fe1 144.5(4) . . ?
O1 N3 Fe1 144.2(4) . 2_567 ?
Fe1 N3 Fe1 0.46(18) . 2_567 ?
C(M2 C(A1 N1 125.6(2) 2_567 . ?
C(M2 C(A1 C(B1 124.1(2) 2_567 . ?
N1 C(A1 C(B1 110.3(2) . . ?
C(B2 C(B1 C(A1 107.09(19) . . ?
C(B2 C(B1 H(B1 126.5 . . ?
C(A1 C(B1 H(B1 126.5 . . ?
C(B1 C(B2 C(A2 107.2(2) . . ?
C(B1 C(B2 H(B2 126.4 . . ?
C(A2 C(B2 H(B2 126.4 . . ?
N1 C(A2 C(M1 126.2(2) . . ?
N1 C(A2 C(B2 110.40(19) . . ?
C(M1 C(A2 C(B2 123.4(2) . . ?
C(A2 C(M1 C(A3 122.7(2) . . ?
C(A2 C(M1 C10 119.18(19) . . ?
C(A3 C(M1 C10 118.1(2) . . ?
N2 C(A3 C(M1 126.2(2) . . ?
N2 C(A3 C(B3 110.95(18) . . ?
C(M1 C(A3 C(B3 122.9(2) . . ?
C(B4 C(B3 C(A3 106.2(2) . . ?
C(B4 C(B3 H(B3 126.9 . . ?
C(A3 C(B3 H(B3 126.9 . . ?
C(B3 C(B4 C(A4 107.2(2) . . ?
C(B3 C(B4 H(B4 126.4 . . ?
C(A4 C(B4 H(B4 126.4 . . ?
N2 C(A4 C(M2 125.4(2) . . ?
N2 C(A4 C(B4 110.55(19) . . ?
C(M2 C(A4 C(B4 124.0(2) . . ?
C(A1 C(M2 C(A4 123.9(2) 2_567 . ?
C(A1 C(M2 C20 118.3(2) 2_567 . ?
C(A4 C(M2 C20 117.8(2) . . ?
C15 C10 C11 118.6(2) . . ?
C15 C10 C(M1 121.0(2) . . ?
C11 C10 C(M1 120.4(2) . . ?
C10 C11 C12 120.6(2) . . ?
C10 C11 H11 119.7 . . ?
C12 C11 H11 119.7 . . ?
C13 C12 C11 120.5(3) . . ?
C13 C12 H12 119.7 . . ?
C11 C12 H12 119.7 . . ?
C12 C13 C14 119.1(2) . . ?
C12 C13 H13 120.5 . . ?
C14 C13 H13 120.5 . . ?
C13 C14 C15 120.4(3) . . ?
C13 C14 H14 119.8 . . ?
C15 C14 H14 119.8 . . ?
C10 C15 C14 120.7(3) . . ?
C10 C15 H15 119.6 . . ?
C14 C15 H15 119.6 . . ?
C25 C20 C21 119.3(2) . . ?
C25 C20 C(M2 120.7(2) . . ?
C21 C20 C(M2 120.0(2) . . ?
C20 C21 C22 120.1(3) . . ?
C20 C21 H21 119.9 . . ?
C22 C21 H21 119.9 . . ?
C23 C22 C21 120.3(3) . . ?
C23 C22 H22 119.9 . . ?
C21 C22 H22 119.9 . . ?
C22 C23 C24 119.9(2) . . ?
C22 C23 H23 120.0 . . ?
C24 C23 H23 120.0 . . ?
C23 C24 C25 119.9(3) . . ?
C23 C24 H24 120.1 . . ?
C25 C24 H24 120.1 . . ?
C20 C25 C24 120.4(3) . . ?
C20 C25 H25 119.8 . . ?
C24 C25 H25 119.8 . . ?

loop_
_geom_bond_atom_site_label_1
_geom_bond_atom_site_label_2
_geom_bond_distance
_geom_bond_site_symmetry_2
_geom_bond_publ_flag
Fe1 Fe1 0.4272(16) 2_567 ?
Fe1 N3 1.720(4) . ?
Fe1 N1 1.979(3) 2_567 ?
Fe1 N2 1.990(3) 2_567 ?
Fe1 N2 2.001(3) . ?
Fe1 N1 2.011(3) . ?
Fe1 N3 2.146(4) 2_567 ?
N1 C(A2 1.377(3) . ?
N1 C(A1 1.384(3) . ?
N1 Fe1 1.979(3) 2_567 ?
N2 C(A3 1.372(3) . ?
N2 C(A4 1.383(3) . ?
N2 Fe1 1.990(3) 2_567 ?
N3 O1 1.160(5) . ?
N3 Fe1 2.146(4) 2_567 ?
C(A1 C(M2 1.381(3) 2_567 ?
C(A1 C(B1 1.437(3) . ?
C(B1 C(B2 1.343(3) . ?
C(B1 H(B1 0.9500 . ?
C(B2 C(A2 1.439(3) . ?
C(B2 H(B2 0.9500 . ?
C(A2 C(M1 1.389(3) . ?
C(M1 C(A3 1.395(3) . ?
C(M1 C10 1.489(3) . ?
C(A3 C(B3 1.444(3) . ?
C(B3 C(B4 1.357(3) . ?
C(B3 H(B3 0.9500 . ?
C(B4 C(A4 1.433(3) . ?
C(B4 H(B4 0.9500 . ?
C(A4 C(M2 1.394(3) . ?
C(M2 C(A1 1.381(3) 2_567 ?
C(M2 C20 1.504(3) . ?
C10 C15 1.381(4) . ?
C10 C11 1.383(4) . ?
C11 C12 1.388(4) . ?
C11 H11 0.9500 . ?
C12 C13 1.376(4) . ?
C12 H12 0.9500 . ?
C13 C14 1.381(4) . ?
C13 H13 0.9500 . ?
C14 C15 1.386(4) . ?
C14 H14 0.9500 . ?
C15 H15 0.9500 . ?
C20 C25 1.381(4) . ?
C20 C21 1.382(4) . ?
C21 C22 1.393(4) . ?
C21 H21 0.9500 . ?
C22 C23 1.373(4) . ?
C22 H22 0.9500 . ?
C23 C24 1.379(4) . ?
C23 H23 0.9500 . ?
C24 C25 1.393(4) . ?
C24 H24 0.9500 . ?
C25 H25 0.9500 . ?
